data_4321240
loop_
_publ_author_name
'M. Hashimoto'
'M. Takata'
'A. Yagasaki'

_publ_section_title
;
 Reactivity of Organometallic Molybdate toward Lanthanide Cations.
 Synthesis and Structure of Polynuclear Lanthanide-Molybdate Complexes
;
_journal_name_full 'Inorganic Chemistry'
_journal_page_first 3712
_journal_page_last 3714
_journal_paper_doi 10.1021/ic991221c
_journal_volume 39
_journal_year 2000
_chemical_formula_moiety La3Mo2
_chemical_formula_sum 'C36 H76 La3 Mo2 N7 O38'
_chemical_formula_weight 1823.65
_chemical_name_common 'monomeric La3Mo2'
_chemical_name_systematic
; 
 ? 
;
_space_group_IT_number 14
_symmetry_cell_setting monoclinic
_symmetry_space_group_name_Hall '-P 2ybc'
_symmetry_space_group_name_H-M 'P 1 21/c 1'
_atom_sites_solution_primary direct
_atom_sites_solution_secondary difmap
_audit_creation_method SHELXL-97
_cell_angle_alpha 90.00
_cell_angle_beta 104.30(3)
_cell_angle_gamma 90.00
_cell_formula_units_Z 4
_cell_length_a 12.647(6)
_cell_length_b 23.554(5)
_cell_length_c 24.523(6)
_cell_measurement_reflns_used 25
_cell_measurement_temperature 296(2)
_cell_measurement_theta_max 17.45
_cell_measurement_theta_min 17.29
_cell_volume 7079(4)
_computing_cell_refinement TEXSAN
_computing_data_collection TEXSAN
_computing_data_reduction TEXSAN
_computing_molecular_graphics ORTEPII
_computing_structure_refinement 'SHELXL-97 (Sheldrick, 1997)'
_computing_structure_solution 'SHELXS-97 (Sheldrick, 1990)'
_diffrn_ambient_temperature 296(2)
_diffrn_measured_fraction_theta_full 0.976
_diffrn_measured_fraction_theta_max 0.976
_diffrn_measurement_device_type 'RIGAKU AFC-5R'
_diffrn_measurement_method \w
_diffrn_radiation_monochromator graphite
_diffrn_radiation_source 'normal focus rotating anode'
_diffrn_radiation_type MoK\a
_diffrn_radiation_wavelength 0.71069
_diffrn_reflns_av_R_equivalents 0.0000
_diffrn_reflns_av_sigmaI/netI 0.0755
_diffrn_reflns_limit_h_max 17
_diffrn_reflns_limit_h_min -17
_diffrn_reflns_limit_k_max 33
_diffrn_reflns_limit_k_min 0
_diffrn_reflns_limit_l_max 0
_diffrn_reflns_limit_l_min -34
_diffrn_reflns_number 20607
_diffrn_reflns_theta_full 30.00
_diffrn_reflns_theta_max 30.00
_diffrn_reflns_theta_min 2.67
_diffrn_standards_decay_% '-8.8 - -19.2'
_diffrn_standards_interval_count 200
_diffrn_standards_number 3
_exptl_absorpt_coefficient_mu 2.206
_exptl_absorpt_correction_T_max 1.0000
_exptl_absorpt_correction_T_min 0.8568
_exptl_absorpt_correction_type psi-scan
_exptl_crystal_colour yellow
_exptl_crystal_density_diffrn 1.711
_exptl_crystal_density_meas ?
_exptl_crystal_density_method 'not measured'
_exptl_crystal_description plate
_exptl_crystal_F_000 3600
_exptl_crystal_size_max 0.50
_exptl_crystal_size_mid 0.45
_exptl_crystal_size_min 0.30
_refine_diff_density_max 2.390
_refine_diff_density_min -0.849
_refine_diff_density_rms 0.151
_refine_ls_extinction_coef 0
_refine_ls_extinction_method none
_refine_ls_goodness_of_fit_ref 1.001
_refine_ls_matrix_type full
_refine_ls_number_parameters 775
_refine_ls_number_reflns 20607
_refine_ls_number_restraints 0
_refine_ls_restrained_S_all 1.001
_refine_ls_R_factor_all 0.1312
_refine_ls_R_factor_gt 0.0532
_refine_ls_shift/su_max 0.015
_refine_ls_shift/su_mean 0.002
_refine_ls_structure_factor_coef Fsqd
_refine_ls_weighting_details 'w=1/[\s^2^(Fo^2^)+(0.0990P)^2^+0.0000P] where P=(Fo^2^+2Fc^2^)/3'
_refine_ls_weighting_scheme calc
_refine_ls_wR_factor_gt 0.1515
_refine_ls_wR_factor_ref 0.1830
_reflns_number_gt 11153
_reflns_number_total 20607
_reflns_threshold_expression >2sigma(I)
_cod_data_source_file ic991221c_1.cif
_cod_data_source_block c:\shelx\sx97\yaglm1t
_cod_depositor_comments
;
The following automatic conversions were performed:

'_exptl_crystal_density_meas' value 'not measured' was changed to '?'
- the value is perceived as not measured.

Automatic conversion script
Id: cif_fix_values 3008 2015-01-20 13:52:24Z robertas 

The following automatic conversions were performed:

'_refine_ls_weighting_scheme' value 'calc
w=1/[\s^2^(Fo^2^)+(0.0990P)^2^+0.0000P] where P=(Fo^2^+2Fc^2^)/3' was
changed to 'calc'. New tag '_refine_ls_weighting_details' was
created. The value of the new tag was set to
'w=1/[\s^2^(Fo^2^)+(0.0990P)^2^+0.0000P] where P=(Fo^2^+2Fc^2^)/3'.

Automatic conversion script
Id: cif_fix_values 3143 2015-03-26 13:38:13Z robertas 
;
_cod_database_code 4321240

loop_
_symmetry_equiv_pos_as_xyz
'x, y, z'
'-x, y+1/2, -z+1/2'
'-x, -y, -z'
'x, -y-1/2, z-1/2'

loop_
_atom_site_label
_atom_site_type_symbol
_atom_site_fract_x
_atom_site_fract_y
_atom_site_fract_z
_atom_site_U_iso_or_equiv
_atom_site_adp_type
_atom_site_occupancy
_atom_site_calc_flag
_atom_site_refinement_flags
_atom_site_disorder_assembly
_atom_site_disorder_group
La1 La 0.12445(3) 0.134334(17) 0.277348(19) 0.04837(11) Uani 1 d . . .
La2 La 0.26708(4) 0.25496(2) 0.462793(17) 0.05247(12) Uani 1 d . . .
La3 La 0.14149(3) 0.396338(16) 0.245142(18) 0.04669(11) Uani 1 d . . .
Mo1 Mo 0.34751(4) 0.26275(2) 0.30946(2) 0.03721(12) Uani 1 d . . .
Mo2 Mo -0.00103(5) 0.27953(3) 0.33093(3) 0.04560(14) Uani 1 d . . .
C1 C 0.5098(6) 0.3109(3) 0.2979(4) 0.0579(19) Uani 1 d . . .
C2 C 0.4740(6) 0.2734(4) 0.2507(3) 0.064(2) Uani 1 d . . .
C3 C 0.4839(6) 0.2176(4) 0.2702(4) 0.070(3) Uani 1 d . . .
C4 C 0.5229(6) 0.2189(4) 0.3295(4) 0.071(2) Uani 1 d . . .
C5 C 0.5407(6) 0.2756(4) 0.3463(3) 0.064(2) Uani 1 d . . .
C6 C 0.5168(9) 0.3741(4) 0.2979(7) 0.111(5) Uani 1 d . . .
C7 C 0.4336(10) 0.2918(8) 0.1895(5) 0.135(6) Uani 1 d . . .
C8 C 0.4575(10) 0.1658(6) 0.2338(8) 0.144(7) Uani 1 d . . .
C9 C 0.5399(10) 0.1652(7) 0.3647(9) 0.173(9) Uani 1 d . . .
C10 C 0.5855(9) 0.2944(8) 0.4063(5) 0.127(5) Uani 1 d . . .
C11 C -0.1520(7) 0.2410(5) 0.3635(4) 0.078(3) Uani 1 d . . .
C12 C -0.1907(6) 0.2472(4) 0.3054(4) 0.067(2) Uani 1 d . . .
C13 C -0.1915(6) 0.3061(4) 0.2927(4) 0.061(2) Uani 1 d . . .
C14 C -0.1516(7) 0.3351(4) 0.3429(5) 0.079(3) Uani 1 d . . .
C15 C -0.1294(7) 0.2954(6) 0.3868(4) 0.087(3) Uani 1 d . . .
C16 C -0.1363(10) 0.1832(6) 0.3939(6) 0.120(5) Uani 1 d . . .
C17 C -0.2271(8) 0.1996(5) 0.2633(6) 0.105(4) Uani 1 d . . .
C18 C -0.2274(8) 0.3333(5) 0.2351(5) 0.095(3) Uani 1 d . . .
C19 C -0.1410(11) 0.3995(5) 0.3496(7) 0.128(5) Uani 1 d . . .
C20 C -0.0885(11) 0.3069(9) 0.4508(5) 0.146(7) Uani 1 d . . .
O1 O 0.2692(4) 0.2030(2) 0.2815(2) 0.0527(12) Uani 1 d . . .
O2 O 0.3428(4) 0.2643(2) 0.3809(2) 0.0548(12) Uani 1 d . . .
O3 O 0.2758(4) 0.3229(2) 0.2781(2) 0.0549(12) Uani 1 d . . .
O4 O 0.0223(4) 0.2150(2) 0.3000(2) 0.0576(12) Uani 1 d . . .
O5 O 0.0997(4) 0.2835(2) 0.3949(2) 0.0566(12) Uani 1 d . . .
O6 O 0.0311(4) 0.3339(2) 0.2885(2) 0.0560(12) Uani 1 d . . .
N11 N 0.1021(7) 0.1843(3) 0.1580(4) 0.078(2) Uani 1 d . . .
O11 O 0.0523(5) 0.2028(2) 0.1925(2) 0.0651(14) Uani 1 d . . .
O12 O 0.1560(6) 0.1397(3) 0.1708(3) 0.0847(19) Uani 1 d . . .
O13 O 0.0951(9) 0.2098(4) 0.1131(4) 0.133(4) Uani 1 d . . .
N21 N 0.2444(7) 0.0235(3) 0.2669(4) 0.085(2) Uani 1 d . . .
O21 O 0.1476(5) 0.0246(2) 0.2707(3) 0.0798(19) Uani 1 d . . .
O22 O 0.2876(6) 0.0704(3) 0.2636(4) 0.114(3) Uani 1 d . . .
O23 O 0.2922(7) -0.0206(3) 0.2656(6) 0.147(4) Uani 1 d . . .
N31 N 0.2617(8) 0.1340(4) 0.4049(4) 0.088(3) Uani 1 d . . .
O31 O 0.1955(5) 0.1705(3) 0.3848(2) 0.0674(14) Uani 1 d . . .
O32 O 0.2677(9) 0.0922(4) 0.3756(5) 0.158(5) Uani 1 d . . .
O33 O 0.3234(8) 0.1423(3) 0.4514(4) 0.126(3) Uani 1 d . . .
N41 N 0.1495(7) 0.1833(3) 0.5362(3) 0.0726(19) Uani 1 d . . .
O41 O 0.2485(7) 0.1958(3) 0.5550(3) 0.100(2) Uani 1 d . . .
O42 O 0.1072(6) 0.1999(4) 0.4880(3) 0.108(3) Uani 1 d . . .
O43 O 0.1017(8) 0.1575(4) 0.5655(3) 0.116(3) Uani 1 d . . .
N51 N 0.4809(8) 0.2543(5) 0.5517(4) 0.090(3) Uani 1 d . . .
O51 O 0.4653(7) 0.2268(5) 0.5075(4) 0.126(3) Uani 1 d . . .
O52 O 0.4073(8) 0.2876(4) 0.5544(4) 0.118(3) Uani 1 d . . .
O53 O 0.5649(7) 0.2503(5) 0.5902(4) 0.134(4) Uani 1 d . . .
N61 N 0.2492(8) 0.5119(3) 0.2380(4) 0.084(2) Uani 1 d . . .
O61 O 0.2995(6) 0.4715(3) 0.2646(3) 0.087(2) Uani 1 d . . .
O62 O 0.1519(6) 0.5027(2) 0.2124(3) 0.086(2) Uani 1 d . . .
O63 O 0.2906(8) 0.5585(3) 0.2351(5) 0.130(3) Uani 1 d . . .
N71 N 0.1584(10) 0.4529(4) 0.3575(4) 0.106(3) Uani 1 d . . .
O71 O 0.2173(6) 0.4103(3) 0.3530(3) 0.0838(19) Uani 1 d . . .
O72 O 0.0890(6) 0.4691(3) 0.3145(3) 0.086(2) Uani 1 d . . .
O73 O 0.1689(13) 0.4762(6) 0.4027(4) 0.215(7) Uani 1 d . . .
OW1 O -0.0421(5) 0.0913(2) 0.2112(3) 0.0737(17) Uani 1 d . . .
OW2 O 0.0079(6) 0.0833(3) 0.3354(3) 0.0868(19) Uani 1 d . . .
OW3 O 0.3229(6) 0.3589(3) 0.4544(3) 0.0797(18) Uani 1 d . . .
OW4 O 0.1829(6) 0.3211(3) 0.5264(3) 0.090(2) Uani 1 d . . .
OW5 O 0.0590(5) 0.3194(2) 0.1752(2) 0.0701(15) Uani 1 d . . .
OW6 O -0.0431(5) 0.4318(2) 0.1928(3) 0.0694(15) Uani 1 d . . .
OW7 O 0.2206(6) 0.3997(3) 0.1603(3) 0.086(2) Uani 1 d . . .
O101 O -0.1991(9) 0.1385(5) 0.1332(4) 0.144(4) Uani 1 d . . .
C101 C -0.3106(14) 0.1183(9) 0.1263(8) 0.165(8) Uani 1 d . . .
C102 C -0.3460(17) 0.1072(11) 0.0648(8) 0.186(10) Uani 1 d . . .
C103 C -0.2708(17) 0.1367(11) 0.0398(7) 0.185(10) Uani 1 d . . .
C104 C -0.1777(19) 0.1535(12) 0.0845(8) 0.250(16) Uani 1 d . . .
O201 O 0.3254(13) 0.0756(4) 0.0514(4) 0.181(6) Uani 1 d . . .
C201 C 0.3782(18) 0.0871(9) 0.1071(6) 0.170(8) Uani 1 d . . .
C202 C 0.417(2) 0.0310(12) 0.1336(9) 0.203(11) Uani 1 d . . .
C203 C 0.426(4) -0.0022(12) 0.0969(16) 0.34(2) Uani 1 d . . .
C204 C 0.325(6) 0.0228(12) 0.0425(13) 0.81(8) Uani 1 d . . .
O301 O -0.1775(10) 0.3861(7) 0.1032(5) 0.181(5) Uani 1 d . . .
C301 C -0.189(2) 0.3274(11) 0.0813(10) 0.258(15) Uani 1 d . . .
C302 C -0.2537(18) 0.3292(11) 0.0285(8) 0.170(8) Uani 1 d . . .
C303 C -0.302(3) 0.3801(13) 0.0230(13) 0.36(3) Uani 1 d . . .
C304 C -0.272(3) 0.4116(14) 0.0828(13) 0.37(3) Uani 1 d . . .
O401 O 0.3801(14) 0.4531(7) 0.1303(6) 0.239(9) Uani 1 d . . .
C401 C 0.4411(17) 0.5006(8) 0.1476(9) 0.186(9) Uani 1 d . . .
C402 C 0.489(2) 0.5101(11) 0.0976(12) 0.243(14) Uani 1 d . . .
C403 C 0.447(2) 0.4674(11) 0.0577(10) 0.224(12) Uani 1 d . . .
C404 C 0.400(3) 0.4276(11) 0.0811(11) 0.283(19) Uani 1 d . . .

loop_
_atom_site_aniso_label
_atom_site_aniso_U_11
_atom_site_aniso_U_22
_atom_site_aniso_U_33
_atom_site_aniso_U_23
_atom_site_aniso_U_13
_atom_site_aniso_U_12
La1 0.0437(2) 0.04035(19) 0.0612(3) -0.00289(17) 0.01338(18) -0.00633(16)
La2 0.0546(2) 0.0641(3) 0.0386(2) 0.00380(18) 0.01114(17) 0.00051(19)
La3 0.0477(2) 0.0416(2) 0.0508(2) 0.00340(16) 0.01224(17) 0.00793(16)
Mo1 0.0300(2) 0.0405(3) 0.0412(3) -0.0021(2) 0.0090(2) 0.0006(2)
Mo2 0.0359(3) 0.0561(3) 0.0483(3) 0.0004(3) 0.0170(2) 0.0040(2)
C1 0.037(3) 0.058(4) 0.084(6) -0.005(4) 0.023(4) -0.006(3)
C2 0.038(4) 0.104(7) 0.054(4) 0.004(4) 0.020(3) 0.009(4)
C3 0.041(4) 0.072(5) 0.104(7) -0.037(5) 0.031(4) -0.007(4)
C4 0.036(4) 0.078(6) 0.102(7) 0.027(5) 0.020(4) 0.015(4)
C5 0.029(3) 0.103(7) 0.059(5) -0.022(5) 0.008(3) -0.004(4)
C6 0.084(7) 0.055(5) 0.212(15) -0.006(7) 0.069(9) -0.017(5)
C7 0.092(9) 0.261(19) 0.060(6) 0.034(9) 0.034(6) 0.033(10)
C8 0.086(8) 0.123(10) 0.239(18) -0.118(11) 0.072(10) -0.026(7)
C9 0.074(8) 0.167(14) 0.28(2) 0.162(15) 0.053(10) 0.049(8)
C10 0.072(7) 0.235(17) 0.065(6) -0.050(9) 0.003(5) -0.030(9)
C11 0.052(5) 0.112(8) 0.079(6) 0.019(6) 0.035(5) 0.003(5)
C12 0.037(4) 0.086(6) 0.084(6) -0.007(5) 0.027(4) 0.000(4)
C13 0.039(4) 0.071(5) 0.076(5) -0.010(4) 0.017(4) 0.006(3)
C14 0.047(5) 0.082(6) 0.114(8) -0.021(6) 0.032(5) 0.011(4)
C15 0.045(5) 0.149(10) 0.078(6) -0.025(7) 0.033(4) 0.006(6)
C16 0.094(8) 0.132(10) 0.151(12) 0.059(9) 0.065(8) 0.002(8)
C17 0.059(6) 0.091(7) 0.166(12) -0.045(8) 0.031(7) -0.018(5)
C18 0.065(6) 0.116(9) 0.103(8) 0.031(7) 0.017(6) 0.020(6)
C19 0.098(9) 0.102(9) 0.190(16) -0.057(9) 0.050(10) 0.013(7)
C20 0.095(9) 0.28(2) 0.075(7) -0.045(10) 0.038(7) 0.025(11)
O1 0.041(2) 0.051(3) 0.070(3) -0.014(2) 0.023(2) -0.012(2)
O2 0.049(3) 0.071(3) 0.046(3) -0.007(2) 0.014(2) -0.005(2)
O3 0.042(3) 0.055(3) 0.071(3) 0.011(2) 0.018(2) 0.011(2)
O4 0.042(3) 0.065(3) 0.067(3) -0.006(3) 0.016(2) 0.002(2)
O5 0.049(3) 0.072(3) 0.049(3) -0.005(2) 0.012(2) 0.003(2)
O6 0.046(3) 0.063(3) 0.061(3) 0.011(2) 0.017(2) 0.004(2)
N11 0.099(6) 0.062(4) 0.086(6) -0.012(4) 0.045(5) -0.014(4)
O11 0.083(4) 0.058(3) 0.062(3) 0.000(3) 0.032(3) -0.007(3)
O12 0.083(5) 0.076(4) 0.102(5) -0.022(4) 0.035(4) 0.005(3)
O13 0.226(11) 0.111(6) 0.096(6) 0.024(5) 0.105(7) 0.017(7)
N21 0.075(5) 0.048(4) 0.129(7) -0.007(4) 0.019(5) 0.004(4)
O21 0.063(4) 0.044(3) 0.124(6) 0.001(3) 0.007(4) -0.008(3)
O22 0.093(5) 0.055(4) 0.214(10) 0.005(5) 0.073(6) 0.003(4)
O23 0.096(6) 0.054(4) 0.283(14) -0.020(6) 0.033(7) 0.013(4)
N31 0.099(6) 0.077(5) 0.072(5) -0.017(4) -0.009(5) 0.010(5)
O31 0.065(4) 0.069(4) 0.067(3) 0.011(3) 0.014(3) 0.007(3)
O32 0.159(9) 0.099(6) 0.164(9) -0.057(6) -0.058(7) 0.058(6)
O33 0.145(8) 0.091(5) 0.104(6) -0.010(5) -0.038(6) 0.033(5)
N41 0.085(6) 0.074(5) 0.064(5) 0.011(4) 0.030(4) -0.001(4)
O41 0.120(7) 0.098(5) 0.076(5) 0.029(4) 0.011(4) 0.004(5)
O42 0.091(5) 0.162(8) 0.071(4) 0.039(5) 0.018(4) -0.028(5)
O43 0.165(8) 0.112(6) 0.089(5) 0.012(5) 0.066(6) -0.027(6)
N51 0.068(5) 0.122(8) 0.069(5) 0.006(5) -0.006(4) -0.008(5)
O51 0.073(5) 0.185(10) 0.109(7) -0.019(7) 0.002(5) 0.031(6)
O52 0.106(7) 0.121(7) 0.097(6) -0.016(5) -0.029(5) 0.005(5)
O53 0.079(6) 0.207(10) 0.096(6) 0.003(6) -0.014(5) -0.007(6)
N61 0.100(7) 0.052(4) 0.116(7) -0.003(4) 0.060(6) -0.008(4)
O61 0.076(4) 0.062(4) 0.119(6) 0.004(4) 0.018(4) -0.009(3)
O62 0.091(5) 0.045(3) 0.121(6) 0.012(3) 0.025(4) 0.000(3)
O63 0.139(8) 0.058(4) 0.206(10) -0.006(5) 0.065(7) -0.023(5)
N71 0.154(10) 0.086(6) 0.075(6) -0.029(5) 0.023(6) 0.007(6)
O71 0.107(5) 0.072(4) 0.067(4) -0.002(3) 0.013(4) 0.011(4)
O72 0.113(6) 0.072(4) 0.067(4) -0.013(3) 0.012(4) 0.028(4)
O73 0.314(18) 0.210(13) 0.088(7) -0.075(8) -0.013(9) 0.080(12)
OW1 0.057(3) 0.066(3) 0.086(4) 0.004(3) -0.006(3) -0.017(3)
OW2 0.092(5) 0.080(4) 0.096(5) -0.001(4) 0.038(4) -0.026(4)
OW3 0.112(5) 0.063(4) 0.062(4) -0.001(3) 0.017(3) -0.008(3)
OW4 0.107(5) 0.103(5) 0.071(4) -0.009(4) 0.040(4) 0.014(4)
OW5 0.094(4) 0.059(3) 0.061(3) -0.003(3) 0.027(3) -0.001(3)
OW6 0.059(3) 0.059(3) 0.078(4) 0.000(3) -0.006(3) 0.011(3)
OW7 0.109(5) 0.089(5) 0.072(4) -0.004(3) 0.049(4) -0.016(4)
O101 0.125(8) 0.173(10) 0.110(7) 0.022(7) -0.014(6) -0.004(7)
C101 0.107(12) 0.22(2) 0.145(15) 0.041(13) -0.020(11) -0.023(12)
C102 0.152(17) 0.26(3) 0.115(14) -0.044(15) -0.024(12) 0.053(17)
C103 0.143(16) 0.30(3) 0.101(12) 0.046(14) 0.018(11) -0.072(17)
C104 0.20(2) 0.39(4) 0.126(14) 0.13(2) -0.034(14) -0.13(2)
O201 0.317(17) 0.094(7) 0.106(7) 0.016(6) -0.001(9) -0.039(9)
C201 0.24(2) 0.170(16) 0.083(10) 0.011(10) 0.010(12) 0.073(16)
C202 0.28(3) 0.19(2) 0.124(16) -0.025(15) 0.014(17) 0.03(2)
C203 0.61(7) 0.16(2) 0.25(4) 0.06(2) 0.10(4) 0.15(3)
C204 1.8(2) 0.13(2) 0.19(3) 0.054(19) -0.33(6) -0.25(6)
O301 0.123(9) 0.243(14) 0.143(10) -0.085(10) -0.032(7) -0.018(9)
C301 0.31(3) 0.22(2) 0.164(19) -0.045(18) -0.10(2) -0.07(2)
C302 0.172(19) 0.22(2) 0.123(14) -0.067(15) 0.045(14) -0.030(17)
C303 0.41(5) 0.24(3) 0.25(3) -0.06(3) -0.24(3) 0.04(3)
C304 0.29(3) 0.35(4) 0.32(4) -0.21(3) -0.19(3) 0.19(3)
O401 0.310(19) 0.267(17) 0.194(13) -0.083(12) 0.163(14) -0.183(15)
C401 0.201(19) 0.173(16) 0.21(2) -0.078(15) 0.101(16) -0.125(15)
C402 0.28(3) 0.24(3) 0.26(3) -0.08(2) 0.17(3) -0.16(2)
C403 0.31(3) 0.22(2) 0.20(2) -0.063(19) 0.15(2) -0.10(2)
C404 0.47(4) 0.23(2) 0.26(3) -0.13(2) 0.29(3) -0.20(3)

loop_
_atom_type_symbol
_atom_type_description
_atom_type_scat_dispersion_real
_atom_type_scat_dispersion_imag
_atom_type_scat_source
La La -0.2871 2.4523 'International Tables Vol C Tables 4.2.6.8 and 6.1.1.4'
Mo Mo -1.6832 0.6857 'International Tables Vol C Tables 4.2.6.8 and 6.1.1.4'
O O 0.0106 0.0060 'International Tables Vol C Tables 4.2.6.8 and 6.1.1.4'
N N 0.0061 0.0033 'International Tables Vol C Tables 4.2.6.8 and 6.1.1.4'
C C 0.0033 0.0016 'International Tables Vol C Tables 4.2.6.8 and 6.1.1.4'
H H 0.0000 0.0000 'International Tables Vol C Tables 4.2.6.8 and 6.1.1.4'

loop_
_geom_angle_atom_site_label_1
_geom_angle_atom_site_label_2
_geom_angle_atom_site_label_3
_geom_angle
_geom_angle_site_symmetry_1
_geom_angle_site_symmetry_3
_geom_angle_publ_flag
O1 La1 O4 84.74(17) . . no
O1 La1 OW1 142.50(19) . . no
O4 La1 OW1 93.09(19) . . no
O1 La1 OW2 144.5(2) . . no
O4 La1 OW2 80.2(2) . . no
OW1 La1 OW2 70.7(2) . . no
O1 La1 O21 124.55(18) . . no
O4 La1 O21 149.3(2) . . no
OW1 La1 O21 69.7(2) . . no
OW2 La1 O21 70.2(2) . . no
O1 La1 O11 74.54(18) . . no
O4 La1 O11 66.42(18) . . no
OW1 La1 O11 70.40(18) . . no
OW2 La1 O11 126.2(2) . . no
O21 La1 O11 125.7(2) . . no
O1 La1 O22 77.31(19) . . no
O4 La1 O22 161.4(2) . . no
OW1 La1 O22 104.0(2) . . no
OW2 La1 O22 112.0(2) . . no
O21 La1 O22 47.5(2) . . no
O11 La1 O22 112.4(2) . . no
O1 La1 O31 71.54(18) . . no
O4 La1 O31 66.38(18) . . no
OW1 La1 O31 140.8(2) . . no
OW2 La1 O31 73.0(2) . . no
O21 La1 O31 111.0(2) . . no
O11 La1 O31 123.25(17) . . no
O22 La1 O31 102.8(3) . . no
O1 La1 O12 73.95(19) . . no
O4 La1 O12 113.07(19) . . no
OW1 La1 O12 72.6(2) . . no
OW2 La1 O12 141.5(2) . . no
O21 La1 O12 86.6(2) . . no
O11 La1 O12 46.94(19) . . no
O22 La1 O12 66.6(3) . . no
O31 La1 O12 145.39(19) . . no
O1 La1 O32 83.1(3) . . no
O4 La1 O32 110.2(2) . . no
OW1 La1 O32 131.8(3) . . no
OW2 La1 O32 72.4(3) . . no
O21 La1 O32 69.3(2) . . no
O11 La1 O32 157.5(3) . . no
O22 La1 O32 63.3(3) . . no
O31 La1 O32 44.6(2) . . no
O12 La1 O32 128.2(3) . . no
Mo1 La1 Mo2 67.99(3) . . no
Mo1 La1 La2 50.398(19) . . no
Mo2 La1 La2 49.91(2) . . no
Mo1 La1 La3 41.067(17) . . no
Mo2 La1 La3 41.102(16) . . no
La2 La1 La3 64.009(14) . . no
O1 La1 La3 161.65(11) . 2_545 no
O4 La1 La3 113.55(12) . 2_545 no
Mo1 La1 La3 167.497(13) . 2_545 no
Mo2 La1 La3 120.78(3) . 2_545 no
La2 La1 La3 126.638(16) . 2_545 no
La3 La1 La3 151.394(15) . 2_545 no
O2 La2 O5 82.22(17) . . no
O2 La2 O51 80.5(3) . . no
O5 La2 O51 162.7(3) . . no
O2 La2 OW3 71.13(19) . . no
O5 La2 OW3 83.8(2) . . no
O51 La2 OW3 91.2(3) . . no
O2 La2 O42 136.6(2) . . no
O5 La2 O42 72.8(2) . . no
O51 La2 O42 120.3(3) . . no
OW3 La2 O42 137.6(3) . . no
O2 La2 OW4 137.7(2) . . no
O5 La2 OW4 80.2(2) . . no
O51 La2 OW4 113.5(3) . . no
OW3 La2 OW4 68.9(2) . . no
O42 La2 OW4 72.5(3) . . no
O2 La2 O52 111.1(3) . . no
O5 La2 O52 142.7(3) . . no
O51 La2 O52 47.4(3) . . no
OW3 La2 O52 69.3(3) . . no
O42 La2 O52 110.2(3) . . no
OW4 La2 O52 66.5(3) . . no
O2 La2 O41 149.8(2) . . no
O5 La2 O41 118.1(2) . . no
O51 La2 O41 77.7(3) . . no
OW3 La2 O41 129.6(2) . . no
O42 La2 O41 46.7(2) . . no
OW4 La2 O41 71.1(2) . . no
O52 La2 O41 67.3(3) . . no
O2 La2 O31 67.79(17) . . no
O5 La2 O31 69.17(17) . . no
O51 La2 O31 103.3(3) . . no
OW3 La2 O31 133.03(18) . . no
O42 La2 O31 70.3(2) . . no
OW4 La2 O31 137.2(2) . . no
O52 La2 O31 148.0(2) . . no
O41 La2 O31 97.3(2) . . no
O2 La2 O33 80.9(3) . . no
O5 La2 O33 113.3(2) . . no
O51 La2 O33 63.1(3) . . no
OW3 La2 O33 145.0(3) . . no
O42 La2 O33 77.4(3) . . no
OW4 La2 O33 141.4(3) . . no
O52 La2 O33 103.4(3) . . no
O41 La2 O33 70.8(3) . . no
O31 La2 O33 44.7(2) . . no
Mo2 La2 Mo1 67.57(3) . . no
Mo2 La2 La1 50.11(2) . . no
Mo1 La2 La1 49.457(18) . . no
Mo2 La2 La3 41.870(18) . . no
Mo1 La2 La3 41.962(16) . . no
La1 La2 La3 65.47(2) . . no
O3 La3 O6 81.58(17) . . no
O3 La3 OW6 153.55(18) . . no
O6 La3 OW6 82.18(19) . . no
O3 La3 OW7 84.8(2) . . no
O6 La3 OW7 139.7(2) . . no
OW6 La3 OW7 94.4(2) . . no
O3 La3 OW5 81.52(19) . . no
O6 La3 OW5 71.35(18) . . no
OW6 La3 OW5 73.56(19) . . no
OW7 La3 OW5 69.2(2) . . no
O3 La3 O71 72.5(2) . . no
O6 La3 O71 75.0(2) . . no
OW6 La3 O71 122.7(2) . . no
OW7 La3 O71 135.4(2) . . no
OW5 La3 O71 139.9(2) . . no
O3 La3 O72 121.5(2) . . no
O6 La3 O72 81.2(2) . . no
OW6 La3 O72 76.2(2) . . no
OW7 La3 O72 137.1(2) . . no
OW5 La3 O72 141.3(2) . . no
O71 La3 O72 49.1(2) . . no
O3 La3 O61 89.0(2) . . no
O6 La3 O61 144.9(2) . . no
OW6 La3 O61 116.0(2) . . no
OW7 La3 O61 71.9(2) . . no
OW5 La3 O61 140.6(2) . . no
O71 La3 O61 69.9(2) . . no
O72 La3 O61 75.2(2) . . no
O3 La3 O62 134.1(2) . . no
O6 La3 O62 141.2(2) . . no
OW6 La3 O62 68.9(2) . . no
OW7 La3 O62 70.1(2) . . no
OW5 La3 O62 121.0(2) . . no
O71 La3 O62 98.9(2) . . no
O72 La3 O62 67.4(2) . . no
O61 La3 O62 47.4(2) . . no
Mo2 La3 Mo1 67.24(3) . . no
Mo2 La3 La2 41.50(2) . . no
Mo1 La3 La2 41.886(17) . . no
Mo2 La3 La1 40.886(13) . . no
Mo1 La3 La1 40.313(18) . . no
La2 La3 La1 50.519(10) . . no
Mo2 La3 La1 109.63(3) . 2 no
Mo1 La3 La1 162.320(13) . 2 no
La2 La3 La1 123.924(16) . 2 no
La1 La3 La1 146.370(16) . 2 no
O3 Mo1 O1 107.1(2) . . no
O3 Mo1 O2 106.1(2) . . no
O1 Mo1 O2 104.5(2) . . no
O3 Mo1 C4 142.6(3) . . no
O1 Mo1 C4 98.0(3) . . no
O2 Mo1 C4 93.6(3) . . no
O3 Mo1 C5 115.5(3) . . no
O1 Mo1 C5 131.9(3) . . no
O2 Mo1 C5 84.6(3) . . no
C4 Mo1 C5 34.0(3) . . no
O3 Mo1 C2 90.1(3) . . no
O1 Mo1 C2 104.0(3) . . no
O2 Mo1 C2 141.1(3) . . no
C4 Mo1 C2 56.6(3) . . no
C5 Mo1 C2 56.6(3) . . no
O3 Mo1 C3 121.5(3) . . no
O1 Mo1 C3 83.2(2) . . no
O2 Mo1 C3 127.2(3) . . no
C4 Mo1 C3 34.2(3) . . no
C5 Mo1 C3 56.4(3) . . no
C2 Mo1 C3 33.5(3) . . no
O3 Mo1 C1 86.1(2) . . no
O1 Mo1 C1 137.7(2) . . no
O2 Mo1 C1 110.1(3) . . no
C4 Mo1 C1 57.0(3) . . no
C5 Mo1 C1 34.3(3) . . no
C2 Mo1 C1 34.5(3) . . no
C3 Mo1 C1 56.7(3) . . no
La1 Mo1 La2 80.15(2) . . no
La1 Mo1 La3 98.62(3) . . no
La2 Mo1 La3 96.15(2) . . no
La1 Mo1 Mo2 56.43(2) . . no
La2 Mo1 Mo2 55.93(3) . . no
La3 Mo1 Mo2 56.34(2) . . no
O4 Mo2 O6 106.7(3) . . no
O4 Mo2 O5 105.6(2) . . no
O6 Mo2 O5 105.5(2) . . no
O4 Mo2 C14 138.7(3) . . no
O6 Mo2 C14 88.9(3) . . no
O5 Mo2 C14 106.5(3) . . no
O4 Mo2 C15 126.2(4) . . no
O6 Mo2 C15 120.8(4) . . no
O5 Mo2 C15 85.7(3) . . no
C14 Mo2 C15 34.1(4) . . no
O4 Mo2 C11 92.8(3) . . no
O6 Mo2 C11 141.6(3) . . no
O5 Mo2 C11 100.4(3) . . no
C14 Mo2 C11 56.4(4) . . no
C15 Mo2 C11 33.8(4) . . no
O4 Mo2 C13 108.1(3) . . no
O6 Mo2 C13 86.4(3) . . no
O5 Mo2 C13 139.1(3) . . no
C14 Mo2 C13 33.4(3) . . no
C15 Mo2 C13 55.7(3) . . no
C11 Mo2 C13 55.9(3) . . no
O4 Mo2 C12 83.0(3) . . no
O6 Mo2 C12 115.5(3) . . no
O5 Mo2 C12 133.7(3) . . no
C14 Mo2 C12 56.0(3) . . no
C15 Mo2 C12 55.6(3) . . no
C11 Mo2 C12 33.3(3) . . no
C13 Mo2 C12 33.8(3) . . no
La2 Mo2 La1 79.98(2) . . no
La2 Mo2 La3 96.63(3) . . no
La1 Mo2 La3 98.01(3) . . no
La2 Mo2 Mo1 56.50(3) . . no
La1 Mo2 Mo1 55.574(15) . . no
La3 Mo2 Mo1 56.42(2) . . no
C5 C1 C2 106.3(7) . . no
C5 C1 C6 125.4(10) . . no
C2 C1 C6 128.3(10) . . no
C5 C1 Mo1 72.3(4) . . no
C2 C1 Mo1 72.5(4) . . no
C6 C1 Mo1 121.3(6) . . no
C3 C2 C1 108.6(7) . . no
C3 C2 C7 125.8(11) . . no
C1 C2 C7 125.6(11) . . no
C3 C2 Mo1 73.3(4) . . no
C1 C2 Mo1 73.0(4) . . no
C7 C2 Mo1 120.4(6) . . no
C2 C3 C4 108.1(7) . . no
C2 C3 C8 125.1(12) . . no
C4 C3 C8 126.7(12) . . no
C2 C3 Mo1 73.1(4) . . no
C4 C3 Mo1 71.6(4) . . no
C8 C3 Mo1 121.3(6) . . no
C5 C4 C3 108.2(8) . . no
C5 C4 C9 129.6(13) . . no
C3 C4 C9 122.1(13) . . no
C5 C4 Mo1 73.8(4) . . no
C3 C4 Mo1 74.2(4) . . no
C9 C4 Mo1 118.2(6) . . no
C4 C5 C1 108.7(7) . . no
C4 C5 C10 124.3(11) . . no
C1 C5 C10 127.0(10) . . no
C4 C5 Mo1 72.2(4) . . no
C1 C5 Mo1 73.5(4) . . no
C10 C5 Mo1 120.4(6) . . no
C12 C11 C15 107.8(9) . . no
C12 C11 C16 123.8(11) . . no
C15 C11 C16 128.4(11) . . no
C12 C11 Mo2 74.3(5) . . no
C15 C11 Mo2 72.2(5) . . no
C16 C11 Mo2 118.2(6) . . no
C11 C12 C13 107.9(9) . . no
C11 C12 C17 126.1(10) . . no
C13 C12 C17 126.0(10) . . no
C11 C12 Mo2 72.4(5) . . no
C13 C12 Mo2 72.8(5) . . no
C17 C12 Mo2 121.2(6) . . no
C14 C13 C12 107.8(9) . . no
C14 C13 C18 125.3(9) . . no
C12 C13 C18 127.0(9) . . no
C14 C13 Mo2 71.2(5) . . no
C12 C13 Mo2 73.3(4) . . no
C18 C13 Mo2 120.4(6) . . no
C13 C14 C15 108.2(9) . . no
C13 C14 C19 125.9(11) . . no
C15 C14 C19 125.7(12) . . no
C13 C14 Mo2 75.4(5) . . no
C15 C14 Mo2 73.4(5) . . no
C19 C14 Mo2 120.4(7) . . no
C11 C15 C14 108.4(9) . . no
C11 C15 C20 123.8(13) . . no
C14 C15 C20 127.9(13) . . no
C11 C15 Mo2 74.0(5) . . no
C14 C15 Mo2 72.5(5) . . no
C20 C15 Mo2 120.1(7) . . no
Mo1 O1 La1 153.6(3) . . no
Mo1 O2 La2 158.5(3) . . no
Mo1 O3 La3 165.6(3) . . no
Mo2 O4 La1 158.1(3) . . no
Mo2 O5 La2 155.0(3) . . no
Mo2 O6 La3 159.2(3) . . no
O13 N11 O12 123.1(9) . . no
O13 N11 O11 119.6(9) . . no
O12 N11 O11 117.2(8) . . no
N11 O11 La1 100.9(5) . . no
N11 O12 La1 94.5(5) . . no
O23 N21 O22 122.1(9) . . no
O23 N21 O21 121.8(8) . . no
O22 N21 O21 116.0(7) . . no
N21 O21 La1 98.8(4) . . no
N21 O22 La1 97.4(6) . . no
O31 N31 O33 118.7(8) . . no
O31 N31 O32 117.5(8) . . no
O33 N31 O32 123.6(9) . . no
N31 O31 La1 101.7(5) . . no
N31 O31 La2 98.8(5) . . no
La1 O31 La2 151.4(2) . . no
N31 O32 La1 95.7(6) . . no
N31 O33 La2 97.2(6) . . no
O43 N41 O42 124.4(10) . . no
O43 N41 O41 119.8(9) . . no
O42 N41 O41 115.7(8) . . no
N41 O41 La2 95.6(5) . . no
N41 O42 La2 101.9(6) . . no
O52 N51 O51 115.0(9) . . no
O52 N51 O53 121.7(11) . . no
O51 N51 O53 123.3(12) . . no
N51 O51 La2 99.6(7) . . no
N51 O52 La2 97.3(6) . . no
O63 N61 O61 123.2(11) . . no
O63 N61 O62 120.4(10) . . no
O61 N61 O62 116.4(7) . . no
N61 O61 La3 98.8(6) . . no
N61 O62 La3 97.4(5) . . no
O73 N71 O72 121.7(11) . . no
O73 N71 O71 120.1(12) . . no
O72 N71 O71 118.1(8) . . no
N71 O71 La3 96.4(6) . . no
N71 O72 La3 96.3(5) . . no
C104 O101 C101 112.7(13) . . no
O101 C101 C102 102.4(17) . . no
C103 C102 C101 106.5(18) . . no
C102 C103 C104 108.0(15) . . no
O101 C104 C103 107.3(16) . . no
C204 O201 C201 110.0(17) . . no
O201 C201 C202 106.4(16) . . no
C203 C202 C201 109(2) . . no
C202 C203 C204 100(3) . . no
O201 C204 C203 103(3) . . no
C304 O301 C301 106.6(17) . . no
C302 C301 O301 108(2) . . no
C303 C302 C301 106(2) . . no
C302 C303 C304 109(2) . . no
O301 C304 C303 97(2) . . no
C401 O401 C404 113.7(14) . . no
O401 C401 C402 100.2(15) . . no
C403 C402 C401 107.3(16) . . no
C404 C403 C402 110(2) . . no
C403 C404 O401 105.2(18) . . no

loop_
_geom_bond_atom_site_label_1
_geom_bond_atom_site_label_2
_geom_bond_distance
_geom_bond_site_symmetry_2
_geom_bond_publ_flag
La1 O1 2.426(4) . yes
La1 O4 2.437(5) . yes
La1 OW1 2.531(5) . no
La1 OW2 2.584(6) . no
La1 O21 2.610(6) . no
La1 O11 2.612(6) . no
La1 O22 2.644(7) . no
La1 O31 2.703(6) . no
La1 O12 2.743(7) . no
La1 O32 2.813(9) . no
La1 Mo1 4.0780(12) . yes
La1 Mo2 4.1195(10) . yes
La1 La2 5.2872(14) . yes
La1 La3 6.2320(14) . yes
La1 La3 6.4903(14) 2_545 no
La2 O2 2.439(5) . yes
La2 O5 2.442(5) . yes
La2 O51 2.563(8) . no
La2 OW3 2.570(6) . no
La2 O42 2.602(7) . no
La2 OW4 2.610(6) . no
La2 O52 2.611(7) . no
La2 O41 2.717(7) . no
La2 O31 2.753(6) . no
La2 O33 2.779(8) . no
La2 Mo2 4.1077(19) . yes
La2 Mo1 4.1348(12) . yes
La2 La3 6.1574(14) . yes
La3 O3 2.420(5) . yes
La3 O6 2.444(5) . yes
La3 OW6 2.513(5) . no
La3 OW7 2.522(6) . no
La3 OW5 2.535(6) . no
La3 O71 2.602(6) . no
La3 O72 2.613(6) . no
La3 O61 2.624(6) . no
La3 O62 2.644(6) . no
La3 Mo2 4.1373(11) . yes
La3 Mo1 4.1409(12) . yes
La3 La1 6.4903(14) 2 no
Mo1 O3 1.753(5) . yes
Mo1 O1 1.760(5) . yes
Mo1 O2 1.768(5) . yes
Mo1 C4 2.385(7) . no
Mo1 C5 2.406(7) . no
Mo1 C2 2.416(7) . no
Mo1 C3 2.419(7) . no
Mo1 C1 2.422(7) . no
Mo1 Mo2 4.584(2) . no
Mo2 O4 1.756(5) . yes
Mo2 O6 1.760(5) . yes
Mo2 O5 1.763(5) . yes
Mo2 C14 2.388(8) . no
Mo2 C15 2.398(8) . no
Mo2 C11 2.421(8) . no
Mo2 C13 2.440(8) . no
Mo2 C12 2.446(8) . no
C1 C5 1.422(12) . no
C1 C2 1.436(12) . no
C1 C6 1.491(12) . no
C2 C3 1.395(13) . no
C2 C7 1.525(13) . no
C3 C4 1.415(14) . no
C3 C8 1.500(13) . no
C4 C5 1.400(13) . no
C4 C9 1.517(14) . no
C5 C10 1.508(12) . no
C11 C12 1.395(13) . no
C11 C15 1.402(15) . no
C11 C16 1.541(15) . no
C12 C13 1.422(12) . no
C12 C17 1.517(14) . no
C13 C14 1.388(13) . no
C13 C18 1.515(14) . no
C14 C15 1.402(15) . no
C14 C19 1.528(16) . no
C15 C20 1.551(15) . no
N11 O13 1.238(10) . no
N11 O12 1.250(10) . no
N11 O11 1.252(9) . no
N21 O23 1.207(10) . no
N21 O22 1.244(10) . no
N21 O21 1.251(10) . no
N31 O31 1.217(10) . no
N31 O33 1.228(10) . no
N31 O32 1.233(11) . no
N41 O43 1.211(10) . no
N41 O42 1.236(10) . no
N41 O41 1.258(10) . no
N51 O52 1.232(12) . no
N51 O51 1.235(12) . no
N51 O53 1.238(11) . no
N61 O63 1.226(10) . no
N61 O61 1.238(10) . no
N61 O62 1.254(11) . no
N71 O73 1.216(11) . no
N71 O72 1.254(11) . no
N71 O71 1.271(11) . no
OW3 O71 2.792(9) . yes
OW5 O11 2.785(8) . yes
O101 C104 1.34(2) . no
O101 C101 1.458(19) . no
C101 C102 1.49(2) . no
C102 C103 1.43(3) . no
C103 C104 1.45(2) . no
O201 C204 1.26(3) . no
O201 C201 1.391(18) . no
C201 C202 1.50(3) . no
C202 C203 1.22(3) . no
C203 C204 1.71(5) . no
O301 C304 1.32(2) . no
O301 C301 1.48(3) . no
C301 C302 1.35(3) . no
C302 C303 1.33(3) . no
C303 C304 1.60(4) . no
O401 C401 1.365(17) . no
O401 C404 1.42(2) . no
C401 C402 1.51(3) . no
C402 C403 1.41(3) . no
C403 C404 1.31(3) . no
